data_2205014
loop_
_publ_author_name
'K. Ravikumar'
'B. Sridhar'
'S. Venkat Reddy'
'U. Sampath Kumar'
'J. Madhusudana Rao'

_publ_section_title
;
 The natural naphthoquinone sterekunthal-B
;
_journal_issue 2
_journal_name_full 'Acta Crystallographica Section E'
_journal_page_first o494
_journal_page_last o496
_journal_paper_doi 10.1107/S160053680500259X
_journal_volume 61
_journal_year 2005
_chemical_formula_iupac 'C20 H18 O4'
_chemical_formula_moiety 'C20 H18 O4'
_chemical_formula_sum 'C20 H18 O4'
_chemical_formula_weight 322.34
_chemical_name_systematic
;
15,18-dimethyl-5-dioxo-14-
oxapentacyclo[11.4.1.0^2,15^.0^4,13^.0^6,11^]octadeca-3,6,8,10-tetraene-
18-carbaldehyde
;
_space_group_IT_number 33
_symmetry_cell_setting orthorhombic
_symmetry_space_group_name_Hall 'P 2c -2n'
_symmetry_space_group_name_H-M 'P n a 21'
_atom_sites_solution_hydrogens geom
_atom_sites_solution_primary direct
_atom_sites_solution_secondary difmap
_audit_creation_method SHELXL-97
_cell_angle_alpha 90.00
_cell_angle_beta 90.00
_cell_angle_gamma 90.00
_cell_formula_units_Z 4
_cell_length_a 13.3078(19)
_cell_length_b 7.9299(11)
_cell_length_c 15.168(2)
_cell_measurement_reflns_used 6143
_cell_measurement_temperature 273(2)
_cell_measurement_theta_max 27.94
_cell_measurement_theta_min 2.68
_cell_volume 1600.7(4)
_computing_cell_refinement 'SAINT (Bruker, 2001)'
_computing_data_collection 'SMART (Bruker, 2001)'
_computing_data_reduction SAINT
_computing_molecular_graphics 'SHELXTL/PC (Sheldrick, 1990)'
_computing_publication_material 'SHELXL97 and PARST (Nardelli, 1995)'
_computing_structure_refinement 'SHELXL97 (Sheldrick, 1997)'
_computing_structure_solution 'SHELXS97 (Sheldrick, 1997)'
_diffrn_ambient_temperature 273(2)
_diffrn_measured_fraction_theta_full 0.975
_diffrn_measured_fraction_theta_max 0.975
_diffrn_measurement_device 'Bruker SMART APEX CCD area-detector'
_diffrn_measurement_device_type 'CCD Area Detector'
_diffrn_measurement_method \w
_diffrn_radiation_monochromator graphite
_diffrn_radiation_source 'fine-focus sealed tube'
_diffrn_radiation_type MoK\a
_diffrn_radiation_wavelength 0.71073
_diffrn_reflns_av_R_equivalents 0.0173
_diffrn_reflns_av_sigmaI/netI 0.0138
_diffrn_reflns_limit_h_max 13
_diffrn_reflns_limit_h_min -17
_diffrn_reflns_limit_k_max 10
_diffrn_reflns_limit_k_min -10
_diffrn_reflns_limit_l_max 19
_diffrn_reflns_limit_l_min -19
_diffrn_reflns_number 9248
_diffrn_reflns_theta_full 27.96
_diffrn_reflns_theta_max 27.96
_diffrn_reflns_theta_min 2.99
_diffrn_standards_number 0
_exptl_absorpt_coefficient_mu 0.093
_exptl_absorpt_correction_type none
_exptl_crystal_colour 'pale yellow'
_exptl_crystal_density_diffrn 1.338
_exptl_crystal_density_method 'not measured'
_exptl_crystal_description needle
_exptl_crystal_F_000 680
_exptl_crystal_size_max 0.25
_exptl_crystal_size_mid 0.13
_exptl_crystal_size_min 0.10
_refine_diff_density_max 0.201
_refine_diff_density_min -0.235
_refine_ls_extinction_method none
_refine_ls_goodness_of_fit_ref 1.026
_refine_ls_hydrogen_treatment constr
_refine_ls_matrix_type full
_refine_ls_number_parameters 219
_refine_ls_number_reflns 1954
_refine_ls_number_restraints 1
_refine_ls_restrained_S_all 1.026
_refine_ls_R_factor_all 0.0399
_refine_ls_R_factor_gt 0.0386
_refine_ls_shift/su_max 0.000
_refine_ls_shift/su_mean 0.000
_refine_ls_structure_factor_coef Fsqd
_refine_ls_weighting_details 'calc w=1/[\s^2^(Fo^2^)+(0.0762P)^2^+0.1221P] where P=(Fo^2^+2Fc^2^)/3'
_refine_ls_weighting_scheme calc
_refine_ls_wR_factor_gt 0.1027
_refine_ls_wR_factor_ref 0.1049
_reflns_number_gt 1879
_reflns_number_total 1954
_reflns_threshold_expression I>2\s(I)
_cod_data_source_file bt6594.cif
_cod_data_source_block I
_cod_depositor_comments
;
The following automatic conversions were performed:
'_symmetry_cell_setting' value 'Orthorhombic' changed to 'orthorhombic'
according to '/home/saulius/struct/CIF-dictionaries/cif_core.dic'
dictionary named 'cif_core.dic' version 2.4.1 from 2010-06-29.

Automatic conversion script
Id: cif_fix_enum 1527 2010-12-29 10:47:43Z saulius 

The following automatic conversions were performed:

'_symmetry_cell_setting' value 'Orthorhombic' changed to
'orthorhombic' according to
/home/saulius/struct/CIF-dictionaries/cif_core.dic dictionary named
'cif_core.dic' version 2.4.1 from 2010-06-29.

Automatic conversion script
Id: cif_fix_values 1715 2011-07-08 13:25:40Z adriana 
;
_cod_database_code 2205014
_cod_database_fobs_code 2205014

loop_
_symmetry_equiv_pos_as_xyz
'x, y, z'
'-x, -y, z+1/2'
'x+1/2, -y+1/2, z'
'-x+1/2, y+1/2, z+1/2'

loop_
_atom_site_label
_atom_site_fract_x
_atom_site_fract_y
_atom_site_fract_z
_atom_site_U_iso_or_equiv
_atom_site_adp_type
_atom_site_calc_flag
_atom_site_refinement_flags
_atom_site_occupancy
_atom_site_type_symbol
C1 0.87648(14) 0.0283(2) 0.75882(12) 0.0437(4) Uani d . 1 C
C2 0.93689(14) 0.0353(3) 0.67646(12) 0.0425(4) Uani d . 1 C
C3 1.00326(16) -0.0978(3) 0.66023(15) 0.0558(5) Uani d . 1 C
H3 1.0074 -0.1876 0.6995 0.067 Uiso calc R 1 H
C4 1.06305(17) -0.0951(4) 0.58516(18) 0.0675(7) Uani d . 1 C
H4 1.1075 -0.1833 0.5744 0.081 Uiso calc R 1 H
C5 1.05701(18) 0.0371(4) 0.52658(16) 0.0708(8) Uani d . 1 C
H5 1.0976 0.0376 0.4767 0.085 Uiso calc R 1 H
C6 0.9914(2) 0.1687(3) 0.54110(16) 0.0639(6) Uani d . 1 C
H6 0.9877 0.2569 0.5008 0.077 Uiso calc R 1 H
C7 0.93012(16) 0.1701(3) 0.61678(13) 0.0493(4) Uani d . 1 C
C8 0.8620(2) 0.3162(3) 0.63272(16) 0.0620(6) Uani d . 1 C
C9 0.80118(17) 0.3133(3) 0.71384(13) 0.0470(4) Uani d . 1 C
C10 0.79883(13) 0.1672(2) 0.77739(10) 0.0361(3) Uani d . 1 C
C11 0.68926(14) 0.0927(2) 0.77901(12) 0.0398(4) Uani d . 1 C
C12 0.62095(14) 0.2372(2) 0.81775(14) 0.0446(4) Uani d . 1 C
H12 0.5602 0.2505 0.7819 0.053 Uiso calc R 1 H
C13 0.68179(15) 0.4045(2) 0.81941(15) 0.0452(4) Uani d . 1 C
H13 0.6386 0.5003 0.8345 0.054 Uiso calc R 1 H
C14 0.73881(18) 0.4377(2) 0.73770(15) 0.0515(5) Uani d . 1 C
H14 0.7320 0.5368 0.7055 0.062 Uiso calc R 1 H
C15 0.6543(2) 0.0400(3) 0.68666(16) 0.0594(6) Uani d . 1 C
H15A 0.7004 -0.0412 0.6628 0.089 Uiso calc R 1 H
H15B 0.6521 0.1372 0.6490 0.089 Uiso calc R 1 H
H15C 0.5885 -0.0091 0.6904 0.089 Uiso calc R 1 H
C16 0.68555(15) -0.0594(2) 0.84040(16) 0.0481(4) Uani d . 1 C
H16 0.7182 -0.0518 0.8945 0.058 Uiso calc R 1 H
C17 0.59298(16) 0.2195(3) 0.91621(16) 0.0532(5) Uani d . 1 C
H17A 0.5331 0.2842 0.9298 0.064 Uiso calc R 1 H
H17B 0.5812 0.1024 0.9314 0.064 Uiso calc R 1 H
C18 0.68435(15) 0.2893(3) 0.96651(13) 0.0490(4) Uani d . 1 C
H18A 0.6637 0.3766 1.0075 0.059 Uiso calc R 1 H
H18B 0.7175 0.2001 0.9993 0.059 Uiso calc R 1 H
C19 0.75483(14) 0.3617(2) 0.89646(13) 0.0417(4) Uani d . 1 C
C20 0.82098(19) 0.5065(3) 0.92709(18) 0.0591(5) Uani d . 1 C
H20A 0.8645 0.4681 0.9734 0.089 Uiso calc R 1 H
H20B 0.7795 0.5966 0.9487 0.089 Uiso calc R 1 H
H20C 0.8607 0.5464 0.8785 0.089 Uiso calc R 1 H
O1 0.88646(16) -0.0859(2) 0.81077(12) 0.0710(6) Uani d . 1 O
O2 0.8574(3) 0.4315(3) 0.58089(18) 0.1188(12) Uani d . 1 O
O3 0.64282(18) -0.1887(2) 0.82283(18) 0.0806(6) Uani d . 1 O
O4 0.82152(9) 0.22651(15) 0.86547(8) 0.0384(3) Uani d . 1 O

loop_
_atom_site_aniso_label
_atom_site_aniso_U_11
_atom_site_aniso_U_22
_atom_site_aniso_U_33
_atom_site_aniso_U_12
_atom_site_aniso_U_13
_atom_site_aniso_U_23
C1 0.0510(9) 0.0439(9) 0.0361(8) 0.0132(7) 0.0001(7) 0.0008(7)
C2 0.0410(8) 0.0526(9) 0.0339(8) 0.0018(7) -0.0045(6) -0.0074(7)
C3 0.0491(10) 0.0732(13) 0.0451(10) 0.0127(10) -0.0040(8) -0.0116(10)
C4 0.0489(11) 0.099(2) 0.0551(12) 0.0112(11) 0.0020(10) -0.0245(14)
C5 0.0532(12) 0.112(2) 0.0471(12) -0.0166(13) 0.0117(9) -0.0255(13)
C6 0.0703(14) 0.0821(15) 0.0394(9) -0.0220(12) 0.0067(10) -0.0054(11)
C7 0.0530(10) 0.0590(11) 0.0360(8) -0.0096(8) 0.0001(8) -0.0042(8)
C8 0.0854(16) 0.0563(13) 0.0442(10) 0.0034(12) 0.0090(11) 0.0130(10)
C9 0.0638(11) 0.0384(9) 0.0387(8) 0.0047(8) -0.0018(8) 0.0091(7)
C10 0.0467(8) 0.0319(7) 0.0297(7) 0.0068(6) -0.0018(6) 0.0027(6)
C11 0.0468(8) 0.0326(7) 0.0400(8) 0.0051(6) -0.0085(7) -0.0024(6)
C12 0.0414(8) 0.0404(8) 0.0520(10) 0.0096(7) -0.0088(8) -0.0041(8)
C13 0.0536(10) 0.0315(8) 0.0505(9) 0.0114(7) -0.0067(8) -0.0017(7)
C14 0.0717(12) 0.0353(8) 0.0477(10) 0.0095(8) -0.0091(9) 0.0086(7)
C15 0.0729(14) 0.0558(12) 0.0494(11) 0.0061(10) -0.0193(10) -0.0122(10)
C16 0.0523(9) 0.0352(8) 0.0568(11) 0.0031(7) -0.0025(8) 0.0027(8)
C17 0.0453(9) 0.0534(10) 0.0609(13) 0.0062(8) 0.0087(9) -0.0049(9)
C18 0.0532(10) 0.0514(10) 0.0422(9) 0.0078(8) 0.0048(7) -0.0067(8)
C19 0.0500(9) 0.0342(7) 0.0408(8) 0.0045(7) -0.0041(7) -0.0053(7)
C20 0.0698(13) 0.0456(10) 0.0618(12) -0.0063(9) -0.0108(11) -0.0112(10)
O1 0.0960(13) 0.0626(9) 0.0543(9) 0.0444(9) 0.0204(9) 0.0193(8)
O2 0.184(3) 0.0931(17) 0.0792(16) 0.0420(19) 0.0494(18) 0.0518(14)
O3 0.1012(14) 0.0407(8) 0.0999(15) -0.0144(9) -0.0171(13) 0.0032(9)
O4 0.0420(6) 0.0392(6) 0.0339(5) 0.0057(4) -0.0052(5) -0.0007(5)

loop_
_atom_type_symbol
_atom_type_description
_atom_type_scat_dispersion_real
_atom_type_scat_dispersion_imag
_atom_type_scat_source
C C 0.0033 0.0016 'International Tables Vol C Tables 4.2.6.8 and 6.1.1.4'
H H 0 0 'International Tables Vol C Tables 4.2.6.8 and 6.1.1.4'
N N 0.0061 0.0033 'International Tables Vol C Tables 4.2.6.8 and 6.1.1.4'
O O 0.0106 0.006 'International Tables Vol C Tables 4.2.6.8 and 6.1.1.4'
F F 0.0171 0.0103 'International Tables Vol C Tables 4.2.6.8 and 6.1.1.4'
Cl Cl 0.1484 0.1585 'International Tables Vol C Tables 4.2.6.8 and 6.1.1.4'

loop_
_geom_angle_atom_site_label_1
_geom_angle_atom_site_label_2
_geom_angle_atom_site_label_3
_geom_angle
O1 C1 C2 121.12(17)
O1 C1 C10 119.45(17)
C2 C1 C10 119.42(16)
C3 C2 C7 120.13(19)
C3 C2 C1 117.49(19)
C7 C2 C1 122.37(17)
C4 C3 C2 119.7(2)
C4 C3 H3 120.2
C2 C3 H3 120.2
C5 C4 C3 120.5(2)
C5 C4 H4 119.8
C3 C4 H4 119.8
C4 C5 C6 120.7(2)
C4 C5 H5 119.6
C6 C5 H5 119.6
C5 C6 C7 120.2(3)
C5 C6 H6 119.9
C7 C6 H6 119.9
C2 C7 C6 118.8(2)
C2 C7 C8 121.76(18)
C6 C7 C8 119.4(2)
O2 C8 C9 121.8(2)
O2 C8 C7 120.9(2)
C9 C8 C7 117.24(18)
C14 C9 C8 123.70(19)
C14 C9 C10 112.38(18)
C8 C9 C10 123.88(18)
O4 C10 C9 109.62(14)
O4 C10 C1 105.18(13)
C9 C10 C1 114.82(16)
O4 C10 C11 107.50(13)
C9 C10 C11 108.51(15)
C1 C10 C11 110.94(14)
C16 C11 C15 109.38(16)
C16 C11 C10 109.65(14)
C15 C11 C10 111.66(17)
C16 C11 C12 109.20(16)
C15 C11 C12 111.33(16)
C10 C11 C12 105.53(14)
C17 C12 C13 100.79(17)
C17 C12 C11 115.67(16)
C13 C12 C11 109.02(15)
C17 C12 H12 110.3
C13 C12 H12 110.3
C11 C12 H12 110.3
C14 C13 C12 113.98(17)
C14 C13 C19 110.35(16)
C12 C13 C19 98.71(14)
C14 C13 H13 111.1
C12 C13 H13 111.1
C19 C13 H13 111.1
C9 C14 C13 114.44(17)
C9 C14 H14 122.8
C13 C14 H14 122.8
C11 C15 H15A 109.5
C11 C15 H15B 109.5
H15A C15 H15B 109.5
C11 C15 H15C 109.5
H15A C15 H15C 109.5
H15B C15 H15C 109.5
O3 C16 C11 123.7(2)
O3 C16 H16 118.2
C11 C16 H16 118.2
C18 C17 C12 104.85(16)
C18 C17 H17A 110.8
C12 C17 H17A 110.8
C18 C17 H17B 110.8
C12 C17 H17B 110.8
H17A C17 H17B 108.9
C19 C18 C17 105.97(17)
C19 C18 H18A 110.5
C17 C18 H18A 110.5
C19 C18 H18B 110.5
C17 C18 H18B 110.5
H18A C18 H18B 108.7
O4 C19 C20 107.43(16)
O4 C19 C18 108.60(14)
C20 C19 C18 115.24(18)
O4 C19 C13 107.21(14)
C20 C19 C13 115.23(17)
C18 C19 C13 102.73(16)
C19 C20 H20A 109.5
C19 C20 H20B 109.5
H20A C20 H20B 109.5
C19 C20 H20C 109.5
H20A C20 H20C 109.5
H20B C20 H20C 109.5
C10 O4 C19 113.98(12)

loop_
_geom_bond_atom_site_label_1
_geom_bond_atom_site_label_2
_geom_bond_distance
_geom_bond_publ_flag
C1 O1 1.207(2) y
C1 C2 1.487(3) ?
C1 C10 1.536(2) ?
C2 C3 1.398(3) ?
C2 C7 1.404(3) ?
C3 C4 1.389(3) ?
C3 H3 0.9300 ?
C4 C5 1.377(4) ?
C4 H4 0.9300 ?
C5 C6 1.378(4) ?
C5 H5 0.9300 ?
C6 C7 1.408(3) ?
C6 H6 0.9300 ?
C7 C8 1.490(3) ?
C8 O2 1.208(3) y
C8 C9 1.473(3) ?
C9 C14 1.339(3) y
C9 C10 1.507(2) ?
C10 O4 1.448(2) y
C10 C11 1.573(3) ?
C11 C16 1.525(3) ?
C11 C15 1.534(3) ?
C11 C12 1.576(3) ?
C12 C17 1.545(3) ?
C12 C13 1.554(3) ?
C12 H12 0.9800 ?
C13 C14 1.477(3) ?
C13 C19 1.557(3) ?
C13 H13 0.9800 ?
C14 H14 0.9300 ?
C15 H15A 0.9600 ?
C15 H15B 0.9600 ?
C15 H15C 0.9600 ?
C16 O3 1.202(3) y
C16 H16 0.9300 ?
C17 C18 1.538(3) ?
C17 H17A 0.9700 ?
C17 H17B 0.9700 ?
C18 C19 1.529(3) ?
C18 H18A 0.9700 ?
C18 H18B 0.9700 ?
C19 O4 1.469(2) y
C19 C20 1.520(3) ?
C20 H20A 0.9600 ?
C20 H20B 0.9600 ?
C20 H20C 0.9600 ?

loop_
_geom_hbond_atom_site_label_D
_geom_hbond_atom_site_label_H
_geom_hbond_atom_site_label_A
_geom_hbond_site_symmetry_A
_geom_hbond_distance_DH
_geom_hbond_distance_HA
_geom_hbond_distance_DA
_geom_hbond_angle_DHA
C5 H5 O1 2_754 0.93 2.55 3.381(3) 148
C13 H13 O3 1_565 0.98 2.47 3.268(3) 138

loop_
_geom_torsion_atom_site_label_1
_geom_torsion_atom_site_label_2
_geom_torsion_atom_site_label_3
_geom_torsion_atom_site_label_4
_geom_torsion
_geom_torsion_publ_flag
O1 C1 C2 C3 1.9(3) ?
C10 C1 C2 C3 -177.07(17) ?
O1 C1 C2 C7 -177.1(2) ?
C10 C1 C2 C7 3.9(3) ?
C7 C2 C3 C4 0.5(3) ?
C1 C2 C3 C4 -178.54(19) ?
C2 C3 C4 C5 -0.3(3) ?
C3 C4 C5 C6 -0.2(4) ?
C4 C5 C6 C7 0.5(4) ?
C3 C2 C7 C6 -0.3(3) ?
C1 C2 C7 C6 178.76(19) ?
C3 C2 C7 C8 -178.6(2) ?
C1 C2 C7 C8 0.4(3) ?
C5 C6 C7 C2 -0.3(3) ?
C5 C6 C7 C8 178.1(2) ?
C2 C7 C8 O2 179.7(3) ?
C6 C7 C8 O2 1.4(4) ?
C2 C7 C8 C9 -0.3(3) ?
C6 C7 C8 C9 -178.6(2) ?
O2 C8 C9 C14 -1.8(5) ?
C7 C8 C9 C14 178.2(2) ?
O2 C8 C9 C10 175.6(3) ?
C7 C8 C9 C10 -4.4(3) ?
C14 C9 C10 O4 -56.0(2) ?
C8 C9 C10 O4 126.4(2) ?
C14 C9 C10 C1 -174.09(18) ?
C8 C9 C10 C1 8.2(3) ?
C14 C9 C10 C11 61.2(2) ?
C8 C9 C10 C11 -116.5(2) ?
O1 C1 C10 O4 52.6(2) ?
C2 C1 C10 O4 -128.35(16) ?
O1 C1 C10 C9 173.2(2) ?
C2 C1 C10 C9 -7.8(2) ?
O1 C1 C10 C11 -63.3(3) ?
C2 C1 C10 C11 115.71(18) ?
O4 C10 C11 C16 -63.52(17) ?
C9 C10 C11 C16 178.00(16) ?
C1 C10 C11 C16 50.98(19) ?
O4 C10 C11 C15 175.09(15) ?
C9 C10 C11 C15 56.61(19) ?
C1 C10 C11 C15 -70.41(19) ?
O4 C10 C11 C12 53.98(17) ?
C9 C10 C11 C12 -64.49(18) ?
C1 C10 C11 C12 168.48(15) ?
C16 C11 C12 C17 17.4(2) ?
C15 C11 C12 C17 138.31(18) ?
C10 C11 C12 C17 -100.37(18) ?
C16 C11 C12 C13 130.10(17) y
C15 C11 C12 C13 -109.02(19) y
C10 C11 C12 C13 12.3(2) ?
C17 C12 C13 C14 167.05(16) ?
C11 C12 C13 C14 44.9(2) ?
C17 C12 C13 C19 50.10(16) ?
C11 C12 C13 C19 -72.05(19) ?
C8 C9 C14 C13 177.3(2) ?
C10 C9 C14 C13 -0.4(3) ?
C12 C13 C14 C9 -54.9(2) ?
C19 C13 C14 C9 55.1(2) ?
C15 C11 C16 O3 -13.7(3) ?
C10 C11 C16 O3 -136.5(2) ?
C12 C11 C16 O3 108.3(3) ?
C13 C12 C17 C18 -35.32(18) ?
C11 C12 C17 C18 82.0(2) ?
C12 C17 C18 C19 6.2(2) ?
C17 C18 C19 O4 -88.02(18) ?
C17 C18 C19 C20 151.45(18) y
C17 C18 C19 C13 25.31(19) ?
C14 C13 C19 O4 -51.98(19) ?
C12 C13 C19 O4 67.71(17) ?
C14 C13 C19 C20 67.5(2) ?
C12 C13 C19 C20 -172.78(18) ?
C14 C13 C19 C18 -166.33(15) ?
C12 C13 C19 C18 -46.64(17) ?
C9 C10 O4 C19 56.08(19) ?
C1 C10 O4 C19 -179.97(14) ?
C11 C10 O4 C19 -61.68(16) ?
C20 C19 O4 C10 -127.16(17) ?
C18 C19 O4 C10 107.58(16) ?
C13 C19 O4 C10 -2.77(19) ?
